data_7101010
_journal_name_full 'Chemical Communications'
_journal_paper_doi 10.1039/b416549g
_journal_year 2005
_chemical_formula_moiety 'C42 H58 N4 Pb1 Si4'
_chemical_formula_sum 'C42 H58 N4 Pb Si4'
_chemical_formula_weight 938.47
_chemical_name_common (Pb(Me3SiNCPhCHCPhNSiMe3)2)
_space_group_IT_number 2
_symmetry_cell_setting triclinic
_symmetry_Int_Tables_number 2
_symmetry_space_group_name_Hall '-P 1'
_symmetry_space_group_name_H-M 'P -1'
_cell_angle_alpha 89.975(1)
_cell_angle_beta 97.414(1)
_cell_angle_gamma 93.140(1)
_cell_formula_units_Z 2
_cell_length_a 11.3492(2)
_cell_length_b 12.1384(2)
_cell_length_c 16.5846(3)
_cell_measurement_temperature 223(2)
_cell_measurement_wavelength 0.71073
_cell_volume 2262.16(7)
_diffrn_ambient_temperature 173(2)
_exptl_crystal_density_diffrn 1.378
_cod_database_code 7101010

loop_
_symmetry_equiv_pos_as_xyz
'x, y, z'
'-x, -y, -z'

loop_
_atom_site_label
_atom_site_type_symbol
_atom_site_fract_x
_atom_site_fract_y
_atom_site_fract_z
_atom_site_U_iso_or_equiv
_atom_site_adp_type
_atom_site_occupancy
_atom_site_symmetry_multiplicity
_atom_site_calc_flag
_atom_site_refinement_flags
_atom_site_disorder_assembly
_atom_site_disorder_group
Pb Pb 0.608649(11) 0.646830(10) 0.739034(7) 0.02885(6) Uani 1 1 d . . .
Si1 Si 0.74470(11) 0.57666(9) 0.93077(6) 0.0391(3) Uani 1 1 d . . .
Si2 Si 0.34528(11) 0.77406(11) 0.79415(9) 0.0496(3) Uani 1 1 d . . .
Si3 Si 0.65653(11) 0.84158(9) 0.59050(6) 0.0374(2) Uani 1 1 d . . .
Si4 Si 0.71881(10) 0.37943(9) 0.66656(7) 0.0396(3) Uani 1 1 d . . .
N1 N 0.7176(3) 0.6884(2) 0.86419(18) 0.0306(7) Uani 1 1 d . . .
N2 N 0.4968(3) 0.8032(3) 0.79070(19) 0.0335(7) Uani 1 1 d . . .
N3 N 0.7263(3) 0.7666(2) 0.67108(17) 0.0273(6) Uani 1 1 d . . .
N4 N 0.7717(3) 0.5138(2) 0.69871(19) 0.0309(7) Uani 1 1 d . . .
C1 C 0.7466(3) 0.7952(3) 0.8842(2) 0.0310(8) Uani 1 1 d . . .
C2 C 0.6847(3) 0.8866(3) 0.8551(2) 0.0313(8) Uani 1 1 d . . .
H2 H 0.7291 0.9555 0.8589 0.038 Uiso 1 1 calc R . .
C3 C 0.5643(3) 0.8890(3) 0.8208(2) 0.0316(8) Uani 1 1 d . . .
C4 C 0.8532(4) 0.8213(3) 0.9463(2) 0.0345(8) Uani 1 1 d . . .
C5 C 0.9621(4) 0.7797(4) 0.9373(3) 0.0441(10) Uani 1 1 d . . .
H5 H 0.9707 0.7368 0.8907 0.053 Uiso 1 1 calc R . .
C6 C 1.0591(4) 0.8012(4) 0.9970(3) 0.0564(12) Uani 1 1 d . . .
H6 H 1.134 0.7733 0.9907 0.068 Uiso 1 1 calc R . .
C7 C 1.0472(5) 0.8622(4) 1.0647(3) 0.0603(14) Uani 1 1 d . . .
H7 H 1.1135 0.8751 1.1054 0.072 Uiso 1 1 calc R . .
C8 C 0.9405(5) 0.9047(4) 1.0741(3) 0.0595(13) Uani 1 1 d . . .
H8 H 0.9327 0.9472 1.121 0.071 Uiso 1 1 calc R . .
C9 C 0.8438(4) 0.8852(3) 1.0147(3) 0.0466(10) Uani 1 1 d . . .
H9 H 0.7701 0.9158 1.0207 0.056 Uiso 1 1 calc R . .
C10 C 0.5131(4) 1.0007(3) 0.8227(2) 0.0355(8) Uani 1 1 d . . .
C11 C 0.5295(4) 1.0661(4) 0.8931(3) 0.0482(10) Uani 1 1 d . . .
H11 H 0.5746 1.0406 0.941 0.058 Uiso 1 1 calc R . .
C12 C 0.4799(5) 1.1680(4) 0.8931(4) 0.0649(14) Uani 1 1 d . . .
H12 H 0.4896 1.2111 0.9415 0.078 Uiso 1 1 calc R . .
C13 C 0.4166(5) 1.2073(4) 0.8235(4) 0.0620(14) Uani 1 1 d . . .
H13 H 0.3842 1.2778 0.8238 0.074 Uiso 1 1 calc R . .
C14 C 0.4005(5) 1.1451(4) 0.7541(3) 0.0568(12) Uani 1 1 d . . .
H14 H 0.3572 1.1722 0.706 0.068 Uiso 1 1 calc R . .
C15 C 0.4482(4) 1.0409(4) 0.7541(3) 0.0444(10) Uani 1 1 d . . .
H15 H 0.4355 0.9973 0.7059 0.053 Uiso 1 1 calc R . .
C16 C 0.6117(5) 0.4779(4) 0.9073(3) 0.0642(14) Uani 1 1 d . . .
H16A H 0.5397 0.5147 0.9163 0.096 Uiso 1 1 calc R . .
H16B H 0.6207 0.4137 0.9428 0.096 Uiso 1 1 calc R . .
H16C H 0.6052 0.4539 0.8504 0.096 Uiso 1 1 calc R . .
C17 C 0.7555(7) 0.6155(4) 1.0403(3) 0.0721(18) Uani 1 1 d . . .
H17A H 0.6851 0.6546 1.0496 0.108 Uiso 1 1 calc R . .
H17B H 0.8271 0.6636 1.0554 0.108 Uiso 1 1 calc R . .
H17C H 0.7598 0.5487 1.0736 0.108 Uiso 1 1 calc R . .
C18 C 0.8773(5) 0.5025(4) 0.9127(3) 0.0606(13) Uani 1 1 d . . .
H18A H 0.8711 0.4819 0.8552 0.091 Uiso 1 1 calc R . .
H18B H 0.8819 0.4359 0.9461 0.091 Uiso 1 1 calc R . .
H18C H 0.9491 0.5506 0.9274 0.091 Uiso 1 1 calc R . .
C19 C 0.3342(8) 0.6628(10) 0.8646(11) 0.258(10) Uani 1 1 d . . .
H19A H 0.3847 0.604 0.8517 0.387 Uiso 1 1 calc R . .
H19B H 0.2513 0.6337 0.8607 0.387 Uiso 1 1 calc R . .
H19C H 0.3604 0.6899 0.9201 0.387 Uiso 1 1 calc R . .
C20 C 0.2492(6) 0.8829(6) 0.8203(5) 0.099(2) Uani 1 1 d . . .
H20A H 0.2547 0.9447 0.7826 0.148 Uiso 1 1 calc R . .
H20B H 0.2753 0.9087 0.876 0.148 Uiso 1 1 calc R . .
H20C H 0.1666 0.8532 0.816 0.148 Uiso 1 1 calc R . .
C21 C 0.2742(7) 0.7190(14) 0.6942(8) 0.235(9) Uani 1 1 d . . .
H21A H 0.2777 0.7765 0.653 0.352 Uiso 1 1 calc R . .
H21B H 0.191 0.696 0.6979 0.352 Uiso 1 1 calc R . .
H21C H 0.3165 0.6555 0.6791 0.352 Uiso 1 1 calc R . .
C22 C 0.8462(3) 0.7637(3) 0.6859(2) 0.0290(7) Uani 1 1 d . . .
C23 C 0.9127(3) 0.6741(3) 0.7075(2) 0.0331(8) Uani 1 1 d . . .
H23 H 0.9924 0.6911 0.7311 0.04 Uiso 1 1 calc R . .
C24 C 0.8780(3) 0.5579(3) 0.6993(2) 0.0300(8) Uani 1 1 d . . .
C25 C 0.9191(3) 0.8678(3) 0.6723(2) 0.0323(8) Uani 1 1 d . . .
C26 C 0.9993(4) 0.8697(4) 0.6153(3) 0.0481(11) Uani 1 1 d . . .
H26 H 1.0099 0.8044 0.5862 0.058 Uiso 1 1 calc R . .
C27 C 1.0638(5) 0.9669(4) 0.6011(3) 0.0606(13) Uani 1 1 d . . .
H27 H 1.1163 0.9685 0.5608 0.073 Uiso 1 1 calc R . .
C28 C 1.0518(4) 1.0609(4) 0.6451(3) 0.0537(12) Uani 1 1 d . . .
H28 H 1.0959 1.1272 0.6352 0.064 Uiso 1 1 calc R . .
C29 C 0.9759(4) 1.0587(3) 0.7034(3) 0.0487(11) Uani 1 1 d . . .
H29 H 0.9692 1.1228 0.7349 0.058 Uiso 1 1 calc R . .
C30 C 0.9086(4) 0.9621(3) 0.7161(3) 0.0409(9) Uani 1 1 d . . .
H30 H 0.8548 0.9615 0.7556 0.049 Uiso 1 1 calc R . .
C31 C 0.9830(3) 0.4909(3) 0.6865(2) 0.0341(8) Uani 1 1 d . . .
C32 C 1.0240(4) 0.4108(3) 0.7418(3) 0.0419(10) Uani 1 1 d . . .
H32 H 0.9844 0.3961 0.7881 0.05 Uiso 1 1 calc R . .
C33 C 1.1219(4) 0.3522(4) 0.7301(3) 0.0492(11) Uani 1 1 d . . .
H33 H 1.1497 0.2987 0.7687 0.059 Uiso 1 1 calc R . .
C34 C 1.1786(4) 0.3712(4) 0.6631(3) 0.0551(12) Uani 1 1 d . . .
H34 H 1.2463 0.3317 0.6556 0.066 Uiso 1 1 calc R . .
C35 C 1.1373(5) 0.4479(4) 0.6068(3) 0.0610(13) Uani 1 1 d . . .
H35 H 1.1746 0.4591 0.5591 0.073 Uiso 1 1 calc R . .
C36 C 1.0415(4) 0.5087(4) 0.6194(3) 0.0492(11) Uani 1 1 d . . .
H36 H 1.0157 0.5635 0.5812 0.059 Uiso 1 1 calc R . .
C37 C 0.4969(4) 0.7939(4) 0.5764(3) 0.0574(12) Uani 1 1 d . . .
H37A H 0.4616 0.8102 0.6256 0.086 Uiso 1 1 calc R . .
H37B H 0.4897 0.7142 0.566 0.086 Uiso 1 1 calc R . .
H37C H 0.4552 0.8322 0.53 0.086 Uiso 1 1 calc R . .
C38 C 0.7188(6) 0.8083(6) 0.4951(3) 0.0794(18) Uani 1 1 d . . .
H38A H 0.8032 0.8328 0.5006 0.119 Uiso 1 1 calc R . .
H38B H 0.6754 0.8462 0.4493 0.119 Uiso 1 1 calc R . .
H38C H 0.7104 0.7285 0.4854 0.119 Uiso 1 1 calc R . .
C39 C 0.6623(5) 0.9951(4) 0.6040(4) 0.0724(17) Uani 1 1 d . . .
H39A H 0.7454 1.0237 0.6116 0.109 Uiso 1 1 calc R . .
H39B H 0.6246 1.0134 0.6519 0.109 Uiso 1 1 calc R . .
H39C H 0.6199 1.0285 0.5557 0.109 Uiso 1 1 calc R . .
C40 C 0.5566(5) 0.3874(5) 0.6330(4) 0.0708(16) Uani 1 1 d . . .
H40A H 0.5181 0.4161 0.6777 0.106 Uiso 1 1 calc R . .
H40B H 0.5217 0.3136 0.6175 0.106 Uiso 1 1 calc R . .
H40C H 0.5445 0.4368 0.5863 0.106 Uiso 1 1 calc R . .
C41 C 0.7885(5) 0.3247(4) 0.5804(3) 0.0591(13) Uani 1 1 d . . .
H41A H 0.874 0.3195 0.5969 0.089 Uiso 1 1 calc R . .
H41B H 0.7757 0.3744 0.5339 0.089 Uiso 1 1 calc R . .
H41C H 0.7523 0.2513 0.565 0.089 Uiso 1 1 calc R . .
C42 C 0.7354(5) 0.2780(4) 0.7517(3) 0.0584(13) Uani 1 1 d . . .
H42A H 0.699 0.3057 0.7977 0.088 Uiso 1 1 calc R . .
H42B H 0.82 0.2682 0.7688 0.088 Uiso 1 1 calc R . .
H42C H 0.6957 0.2071 0.7332 0.088 Uiso 1 1 calc R . .

loop_
_atom_site_aniso_label
_atom_site_aniso_U_11
_atom_site_aniso_U_22
_atom_site_aniso_U_33
_atom_site_aniso_U_23
_atom_site_aniso_U_13
_atom_site_aniso_U_12
Pb 0.02718(9) 0.02177(9) 0.03679(10) 0.00069(6) 0.00203(6) -0.00088(6)
Si1 0.0595(7) 0.0257(5) 0.0327(5) 0.0041(4) 0.0056(5) 0.0091(5)
Si2 0.0308(6) 0.0422(7) 0.0781(9) -0.0030(6) 0.0161(6) 0.0016(5)
Si3 0.0431(6) 0.0354(6) 0.0315(5) 0.0077(4) -0.0040(4) 0.0037(5)
Si4 0.0379(6) 0.0238(5) 0.0559(7) -0.0075(5) 0.0027(5) -0.0019(5)
N1 0.0379(17) 0.0217(15) 0.0326(16) 0.0016(12) 0.0047(13) 0.0055(13)
N2 0.0295(16) 0.0279(16) 0.0437(18) -0.0003(13) 0.0057(13) 0.0051(13)
N3 0.0285(15) 0.0202(14) 0.0327(15) 0.0036(11) 0.0020(12) 0.0013(12)
N4 0.0287(16) 0.0208(14) 0.0423(17) -0.0021(12) 0.0002(13) 0.0039(13)
C1 0.0320(19) 0.0283(19) 0.0333(19) 0.0013(14) 0.0077(15) -0.0009(15)
C2 0.036(2) 0.0201(17) 0.038(2) -0.0018(14) 0.0060(16) 0.0012(15)
C3 0.035(2) 0.0290(19) 0.0326(19) 0.0013(15) 0.0080(15) 0.0071(16)
C4 0.039(2) 0.0275(19) 0.037(2) 0.0016(15) 0.0031(16) 0.0019(16)
C5 0.039(2) 0.047(2) 0.046(2) 0.0057(19) 0.0022(18) 0.0032(19)
C6 0.038(2) 0.057(3) 0.071(3) 0.016(2) -0.002(2) -0.001(2)
C7 0.063(3) 0.052(3) 0.055(3) 0.008(2) -0.023(2) -0.014(3)
C8 0.079(4) 0.046(3) 0.049(3) -0.005(2) -0.012(2) 0.002(3)
C9 0.058(3) 0.035(2) 0.045(2) -0.0015(18) -0.003(2) 0.005(2)
C10 0.038(2) 0.0264(19) 0.044(2) 0.0020(16) 0.0103(17) 0.0054(17)
C11 0.055(3) 0.038(2) 0.052(3) -0.0067(19) 0.006(2) 0.011(2)
C12 0.077(4) 0.043(3) 0.077(4) -0.020(2) 0.017(3) 0.014(3)
C13 0.064(3) 0.035(2) 0.091(4) 0.003(2) 0.021(3) 0.021(2)
C14 0.060(3) 0.045(3) 0.068(3) 0.014(2) 0.011(2) 0.022(2)
C15 0.049(3) 0.035(2) 0.052(2) 0.0033(18) 0.0094(19) 0.0149(19)
C16 0.081(4) 0.034(2) 0.077(3) 0.023(2) 0.013(3) -0.007(2)
C17 0.140(6) 0.042(3) 0.038(2) 0.004(2) 0.025(3) 0.007(3)
C18 0.074(3) 0.053(3) 0.054(3) 0.005(2) -0.007(2) 0.033(3)
C19 0.080(6) 0.214(12) 0.51(2) 0.281(16) 0.129(10) 0.067(7)
C20 0.062(4) 0.073(4) 0.175(7) -0.001(4) 0.060(4) 0.010(3)
C21 0.036(4) 0.43(2) 0.232(12) -0.220(15) 0.030(6) -0.059(8)
C22 0.0319(19) 0.0222(17) 0.0325(18) 0.0006(14) 0.0037(14) 0.0005(15)
C23 0.0284(19) 0.0241(18) 0.046(2) 0.0017(15) -0.0006(15) 0.0016(15)
C24 0.0277(18) 0.0271(18) 0.0341(19) 0.0027(14) -0.0012(14) 0.0050(15)
C25 0.0314(19) 0.0250(18) 0.039(2) 0.0040(15) 0.0027(15) -0.0022(15)
C26 0.053(3) 0.038(2) 0.055(3) -0.0033(19) 0.017(2) -0.005(2)
C27 0.068(3) 0.051(3) 0.066(3) 0.004(2) 0.027(3) -0.014(3)
C28 0.055(3) 0.034(2) 0.070(3) 0.012(2) 0.008(2) -0.019(2)
C29 0.058(3) 0.025(2) 0.062(3) -0.0022(18) 0.005(2) -0.0063(19)
C30 0.045(2) 0.031(2) 0.047(2) 0.0020(17) 0.0092(18) -0.0023(18)
C31 0.031(2) 0.0244(18) 0.046(2) -0.0018(15) 0.0022(16) 0.0050(16)
C32 0.047(2) 0.031(2) 0.048(2) 0.0075(17) 0.0022(19) 0.0130(19)
C33 0.050(3) 0.039(2) 0.058(3) 0.001(2) -0.002(2) 0.021(2)
C34 0.048(3) 0.046(3) 0.075(3) 0.000(2) 0.012(2) 0.024(2)
C35 0.063(3) 0.054(3) 0.074(3) 0.008(2) 0.030(3) 0.022(3)
C36 0.052(3) 0.044(2) 0.055(3) 0.010(2) 0.011(2) 0.019(2)
C37 0.047(3) 0.066(3) 0.053(3) 0.011(2) -0.017(2) 0.005(2)
C38 0.088(4) 0.114(5) 0.035(3) 0.000(3) 0.009(3) -0.003(4)
C39 0.076(4) 0.037(3) 0.097(4) 0.021(3) -0.021(3) 0.014(3)
C40 0.049(3) 0.050(3) 0.105(4) -0.026(3) -0.014(3) -0.011(2)
C41 0.070(3) 0.043(3) 0.063(3) -0.017(2) 0.010(2) -0.008(2)
C42 0.074(4) 0.031(2) 0.072(3) 0.002(2) 0.019(3) -0.004(2)

loop_
_geom_bond_atom_site_label_1
_geom_bond_atom_site_label_2
_geom_bond_distance
_geom_bond_site_symmetry_2
_geom_bond_publ_flag
Pb N3 2.311(3) . ?
Pb N1 2.315(3) . ?
Pb N2 2.548(3) . ?
Pb N4 2.669(3) . ?
Si1 N1 1.763(3) . ?
Si1 C18 1.852(5) . ?
Si1 C17 1.864(5) . ?
Si1 C16 1.876(6) . ?
Si2 N2 1.745(3) . ?
Si2 C19 1.796(8) . ?
Si2 C20 1.844(6) . ?
Si2 C21 1.854(9) . ?
Si3 N3 1.746(3) . ?
Si3 C37 1.856(5) . ?
Si3 C38 1.867(6) . ?
Si3 C39 1.874(5) . ?
Si4 N4 1.766(3) . ?
Si4 C41 1.860(5) . ?
Si4 C40 1.861(5) . ?
Si4 C42 1.871(5) . ?
N1 C1 1.351(5) . ?
N2 C3 1.317(5) . ?
N3 C22 1.353(5) . ?
N4 C24 1.291(5) . ?
C1 C2 1.398(5) . ?
C1 C4 1.504(5) . ?
C2 C3 1.413(5) . ?
C3 C10 1.507(5) . ?
C4 C5 1.386(6) . ?
C4 C9 1.393(6) . ?
C5 C6 1.396(6) . ?
C6 C7 1.370(8) . ?
C7 C8 1.369(8) . ?
C8 C9 1.387(6) . ?
C10 C15 1.378(6) . ?
C10 C11 1.398(6) . ?
C11 C12 1.387(7) . ?
C12 C13 1.379(8) . ?
C13 C14 1.363(7) . ?
C14 C15 1.402(6) . ?
C22 C23 1.378(5) . ?
C22 C25 1.505(5) . ?
C23 C24 1.446(5) . ?
C24 C31 1.516(5) . ?
C25 C30 1.375(6) . ?
C25 C26 1.393(6) . ?
C26 C27 1.391(6) . ?
C27 C28 1.377(7) . ?
C28 C29 1.375(7) . ?
C29 C30 1.395(6) . ?
C31 C36 1.379(6) . ?
C31 C32 1.393(5) . ?
C32 C33 1.385(6) . ?
C33 C34 1.367(7) . ?
C34 C35 1.375(7) . ?
C35 C36 1.385(6) . ?
